data_4107468
loop_
_publ_author_name
'Sergey L. Veber'
'Matvey V. Fedin'
'Alexey I. Potapov'
'Ksenia Yu. Maryunina'
'Galina V. Romanenko'
'Renad Z. Sagdeev'
'Victor I. Ovcharenko'
'Daniella Goldfarb'
'Elena G. Bagryanskaya'

_publ_section_title
;
 High-Field EPR Reveals the Strongly Temperature-Dependent Exchange
 Interaction in "Breathing" Crystals Cu(hfac)2LR
;
_journal_name_full 'Journal of the American Chemical Society'
_journal_page_first 2444
_journal_page_last 2445
_journal_paper_doi 10.1021/ja710773u
_journal_volume 130
_journal_year 2008
_chemical_formula_sum 'C28 H34 Cu F12 N4 O6'
_chemical_formula_weight 814.13
_chemical_name_systematic
; 
 ? 
;
_space_group_IT_number 2
_symmetry_cell_setting triclinic
_symmetry_space_group_name_Hall '-P 1'
_symmetry_space_group_name_H-M 'P -1'
_atom_sites_solution_hydrogens geom
_atom_sites_solution_primary direct
_atom_sites_solution_secondary difmap
_audit_creation_method SHELXL-97
_cell_angle_alpha 99.515(2)
_cell_angle_beta 95.225(2)
_cell_angle_gamma 114.016(2)
_cell_formula_units_Z 2
_cell_length_a 10.8114(17)
_cell_length_b 13.260(2)
_cell_length_c 13.415(2)
_cell_measurement_reflns_used 7497
_cell_measurement_temperature 100(2)
_cell_measurement_theta_max 23.44
_cell_measurement_theta_min 2.57
_cell_volume 1705.5(5)
_computing_cell_refinement 'Bruker SMART'
_computing_data_collection 'Bruker SMART'
_computing_data_reduction 'Bruker SAINT'
_computing_molecular_graphics 'Bruker SHELXTL'
_computing_publication_material 'Bruker SHELXTL'
_computing_structure_refinement 'SHELXL-97 (Sheldrick, 1997)'
_computing_structure_solution 'SHELXS-97 (Sheldrick, 1990)'
_diffrn_ambient_temperature 100(2)
_diffrn_measured_fraction_theta_full 0.991
_diffrn_measured_fraction_theta_max 0.991
_diffrn_measurement_device_type 'CCD area detector'
_diffrn_measurement_method 'phi and omega scans'
_diffrn_radiation_monochromator graphite
_diffrn_radiation_source 'fine-focus sealed tube'
_diffrn_radiation_type MoK\a
_diffrn_radiation_wavelength 0.71073
_diffrn_reflns_av_R_equivalents 0.0912
_diffrn_reflns_av_sigmaI/netI 0.0681
_diffrn_reflns_limit_h_max 12
_diffrn_reflns_limit_h_min -12
_diffrn_reflns_limit_k_max 14
_diffrn_reflns_limit_k_min -14
_diffrn_reflns_limit_l_max 14
_diffrn_reflns_limit_l_min -14
_diffrn_reflns_number 13239
_diffrn_reflns_theta_full 23.35
_diffrn_reflns_theta_max 23.35
_diffrn_reflns_theta_min 2.05
_exptl_absorpt_coefficient_mu 0.752
_exptl_absorpt_correction_type none
_exptl_crystal_colour dark
_exptl_crystal_density_diffrn 1.585
_exptl_crystal_description prizm
_exptl_crystal_F_000 830
_refine_diff_density_max 0.902
_refine_diff_density_min -0.516
_refine_diff_density_rms 0.078
_refine_ls_extinction_coef 0.0000(8)
_refine_ls_extinction_expression Fc^*^=kFc[1+0.001xFc^2^\l^3^/sin(2\q)]^-1/4^
_refine_ls_extinction_method SHELXL
_refine_ls_goodness_of_fit_ref 1.073
_refine_ls_hydrogen_treatment mixed
_refine_ls_matrix_type full
_refine_ls_number_parameters 693
_refine_ls_number_reflns 4915
_refine_ls_number_restraints 0
_refine_ls_restrained_S_all 1.073
_refine_ls_R_factor_all 0.0475
_refine_ls_R_factor_gt 0.0435
_refine_ls_shift/su_max 9.766
_refine_ls_shift/su_mean 0.032
_refine_ls_structure_factor_coef Fsqd
_refine_ls_weighting_details 'calc w=1/[\s^2^(Fo^2^)+(0.0724P)^2^+0.2171P] where P=(Fo^2^+2Fc^2^)/3'
_refine_ls_weighting_scheme calc
_refine_ls_wR_factor_gt 0.1155
_refine_ls_wR_factor_ref 0.1183
_reflns_number_gt 4378
_reflns_number_total 4915
_reflns_threshold_expression >2sigma(I)
_cod_data_source_file ja710773u-file001_1.cif
_cod_data_source_block 594d
_cod_original_cell_volume 1705.6(5)
_cod_database_code 4107468

loop_
_symmetry_equiv_pos_as_xyz
'x, y, z'
'-x, -y, -z'

loop_
_atom_site_label
_atom_site_type_symbol
_atom_site_fract_x
_atom_site_fract_y
_atom_site_fract_z
_atom_site_U_iso_or_equiv
_atom_site_adp_type
_atom_site_occupancy
_atom_site_symmetry_multiplicity
_atom_site_calc_flag
_atom_site_refinement_flags
Cu1 Cu 0.5000 0.5000 0.5000 0.01559(18) Uani 1 2 d S
O1 O 0.35866(19) 0.46918(15) 0.37818(15) 0.0245(5) Uani 1 1 d .
C1 C 0.2006(3) 0.4864(3) 0.2612(2) 0.0273(7) Uani 1 1 d .
F1 F 0.295(2) 0.533(2) 0.2078(15) 0.044(4) Uani 0.50 1 d P
F2 F 0.1058(18) 0.5231(14) 0.2502(14) 0.060(6) Uani 0.50 1 d P
F3 F 0.1447(16) 0.368(2) 0.2155(15) 0.033(2) Uani 0.50 1 d P
F1A F 0.287(3) 0.546(2) 0.2036(18) 0.059(6) Uani 0.50 1 d P
F2A F 0.0988(14) 0.5191(14) 0.2532(11) 0.043(5) Uani 0.50 1 d P
F3A F 0.149(2) 0.389(2) 0.2151(19) 0.061(7) Uani 0.50 1 d P
C2 C 0.2698(3) 0.5066(2) 0.3714(2) 0.0225(7) Uani 1 1 d .
C3 C 0.2292(3) 0.5636(2) 0.4483(2) 0.0264(7) Uani 1 1 d .
H3A H 0.167(3) 0.587(3) 0.431(2) 0.028(8) Uiso 1 1 d .
C4 C 0.2875(3) 0.5887(2) 0.5514(2) 0.0248(7) Uani 1 1 d .
C5 C 0.2417(4) 0.6595(3) 0.6284(3) 0.0401(9) Uani 1 1 d .
F4 F 0.1557(11) 0.6889(11) 0.5936(12) 0.070(4) Uani 0.50 1 d P
F5 F 0.3616(10) 0.7577(9) 0.6682(9) 0.054(2) Uani 0.50 1 d P
F6 F 0.215(2) 0.6094(19) 0.7035(16) 0.060(5) Uani 0.50 1 d P
F4A F 0.2286(18) 0.6325(18) 0.7205(15) 0.043(3) Uani 0.50 1 d P
F5A F 0.3097(11) 0.7669(9) 0.6429(9) 0.084(4) Uani 0.50 1 d P
F6A F 0.1029(13) 0.6386(11) 0.5943(13) 0.075(4) Uani 0.50 1 d P
O2 O 0.37539(19) 0.56183(16) 0.59076(15) 0.0272(5) Uani 1 1 d .
Cu2 Cu 1.0000 1.0000 1.0000 0.01847(18) Uani 1 2 d S
O3 O 1.03227(19) 1.14309(15) 0.95831(14) 0.0210(5) Uani 1 1 d .
C6 C 1.0332(3) 1.3197(3) 0.9586(2) 0.0312(8) Uani 1 1 d .
F7 F 1.164(3) 1.357(2) 0.9557(16) 0.067(6) Uani 0.50 1 d P
F8 F 1.0068(14) 1.4006(14) 1.0203(14) 0.034(3) Uani 0.50 1 d P
F9 F 0.979(2) 1.311(2) 0.8630(14) 0.064(6) Uani 0.50 1 d P
F7A F 0.988(2) 1.302(2) 0.8602(15) 0.055(5) Uani 0.50 1 d P
F8A F 1.170(3) 1.372(2) 0.9811(15) 0.055(5) Uani 0.50 1 d P
F9A F 0.9976(18) 1.3904(16) 1.0052(15) 0.066(5) Uani 0.50 1 d P
C7 C 0.9769(3) 1.2060(2) 0.9907(2) 0.0209(6) Uani 1 1 d .
C8 C 0.8709(3) 1.1824(2) 1.0477(2) 0.0231(7) Uani 1 1 d .
H8A H 0.836(3) 1.230(3) 1.065(2) 0.024(8) Uiso 1 1 d .
C9 C 0.8106(3) 1.0798(2) 1.0749(2) 0.0188(6) Uani 1 1 d .
C10 C 0.6868(3) 1.0544(2) 1.1293(2) 0.0258(7) Uani 1 1 d .
F10 F 0.721(3) 1.055(3) 1.231(3) 0.041(7) Uani 0.50 1 d P
F11 F 0.5908(19) 0.9509(19) 1.0896(15) 0.028(2) Uani 0.50 1 d P
F12 F 0.628(3) 1.126(2) 1.1339(19) 0.025(3) Uani 0.50 1 d P
F10A F 0.656(3) 1.144(2) 1.137(2) 0.040(6) Uani 0.50 1 d P
F11A F 0.714(3) 1.036(3) 1.218(3) 0.027(3) Uani 0.50 1 d P
F12A F 0.573(2) 0.9638(19) 1.0704(16) 0.029(3) Uani 0.50 1 d P
O4 O 0.84362(18) 0.99819(15) 1.06068(14) 0.0194(4) Uani 1 1 d .
O01 O 0.58299(18) 0.66367(16) 0.48591(14) 0.0217(5) Uani 1 1 d .
N1 N 0.7112(2) 0.71794(18) 0.47501(16) 0.0193(5) Uani 1 1 d .
C01 C 0.7478(3) 0.7378(2) 0.3728(2) 0.0219(6) Uani 1 1 d .
C02 C 0.6742(3) 0.6316(3) 0.2887(2) 0.0255(7) Uani 1 1 d .
H02B H 0.565(3) 0.602(2) 0.280(2) 0.027(8) Uiso 1 1 d .
H02C H 0.693(3) 0.565(3) 0.304(2) 0.027(8) Uiso 1 1 d .
H02D H 0.705(3) 0.652(2) 0.227(2) 0.017(7) Uiso 1 1 d .
C03 C 0.7049(4) 0.8301(3) 0.3516(3) 0.0275(7) Uani 1 1 d .
H03A H 0.625(4) 0.809(3) 0.347(3) 0.047(12) Uiso 1 1 d .
H03B H 0.730(4) 0.848(3) 0.284(3) 0.043(10) Uiso 1 1 d .
H03C H 0.757(3) 0.901(3) 0.404(2) 0.028(8) Uiso 1 1 d .
C04 C 0.9069(3) 0.7808(2) 0.3987(2) 0.0212(6) Uani 1 1 d .
C05 C 0.9531(3) 0.6854(3) 0.3864(2) 0.0237(7) Uani 1 1 d .
H05A H 1.040(3) 0.717(2) 0.411(2) 0.022(8) Uiso 1 1 d .
H05B H 0.940(3) 0.651(2) 0.315(2) 0.023(8) Uiso 1 1 d .
H05C H 0.900(3) 0.626(3) 0.424(2) 0.033(8) Uiso 1 1 d .
C06 C 0.9886(3) 0.8726(3) 0.3465(3) 0.0272(7) Uani 1 1 d .
H06A H 1.086(4) 0.894(3) 0.367(2) 0.031(8) Uiso 1 1 d .
H06B H 0.973(3) 0.934(3) 0.362(2) 0.028(8) Uiso 1 1 d .
H06C H 0.973(3) 0.846(3) 0.275(3) 0.033(9) Uiso 1 1 d .
N2 N 0.9304(2) 0.82772(18) 0.51218(17) 0.0200(5) Uani 1 1 d .
O02 O 1.05012(19) 0.89206(16) 0.56365(15) 0.0251(5) Uani 1 1 d .
C07 C 0.8139(3) 0.7831(2) 0.5523(2) 0.0180(6) Uani 1 1 d .
C08 C 0.8055(3) 0.8068(2) 0.6591(2) 0.0184(6) Uani 1 1 d .
C09 C 0.9100(3) 0.8750(2) 0.7434(2) 0.0192(6) Uani 1 1 d .
H09A H 1.000(3) 0.914(2) 0.745(2) 0.016(7) Uiso 1 1 d .
N4 N 0.7237(2) 0.80896(18) 0.80301(16) 0.0194(5) Uani 1 1 d .
N3 N 0.8614(2) 0.87745(18) 0.83048(17) 0.0193(5) Uani 1 1 d .
C041 C 0.6355(3) 0.7871(3) 0.8806(2) 0.0238(7) Uani 1 1 d .
H04A H 0.599(3) 0.833(3) 0.880(2) 0.032(9) Uiso 1 1 d .
H04B H 0.693(4) 0.812(3) 0.942(3) 0.060(12) Uiso 1 1 d .
C042 C 0.5438(5) 0.6644(3) 0.8683(4) 0.0616(13) Uani 1 1 d .
H04C H 0.6005 0.6233 0.8800 0.098(18) Uiso 1 1 calc R
H04D H 0.4916 0.6330 0.7973 0.47(10) Uiso 1 1 calc R
C043 C 0.4404(6) 0.6461(4) 0.9461(4) 0.0717(14) Uani 1 1 d .
H04E H 0.366(2) 0.6618(19) 0.9820(18) 0.000(6) Uiso 1 1 d .
H04T H 0.361(5) 0.565(4) 0.931(4) 0.092(15) Uiso 1 1 d .
C044 C 0.5161(5) 0.6644(4) 1.0425(5) 0.0856(16) Uani 1 1 d .
H04F H 0.4554 0.6542 1.0937 0.54(13) Uiso 1 1 calc R
H04G H 0.5896 0.7416 1.0608 0.092(16) Uiso 1 1 calc R
H04H H 0.5564 0.6101 1.0409 0.13(2) Uiso 1 1 calc R
C010 C 0.6878(3) 0.7667(2) 0.7025(2) 0.0198(6) Uani 1 1 d .
H01A H 0.604(3) 0.725(2) 0.675(2) 0.015(7) Uiso 1 1 d .
C1S C 0.6660(4) 1.0462(3) 0.7761(3) 0.0381(8) Uani 1 1 d .
H1SA H 0.686(4) 1.065(3) 0.856(3) 0.049(10) Uiso 1 1 d .
H1SB H 0.749(4) 1.037(3) 0.751(3) 0.058(11) Uiso 1 1 d .
H1SC H 0.601(4) 0.976(3) 0.741(3) 0.048(11) Uiso 1 1 d .
C2S C 0.6361(4) 1.1345(3) 0.7334(3) 0.0422(9) Uani 1 1 d .
H2SA H 0.712(4) 1.211(3) 0.765(2) 0.034(8) Uiso 1 1 d .
H2SB H 0.554(4) 1.133(3) 0.755(3) 0.044(10) Uiso 1 1 d .
C3S C 0.6215(3) 1.1176(3) 0.6175(3) 0.0377(8) Uani 1 1 d .
H3SA H 0.605(3) 1.180(3) 0.601(2) 0.038(9) Uiso 1 1 d .
H3SB H 0.709(4) 1.119(3) 0.592(3) 0.046(10) Uiso 1 1 d .
C4S C 0.5108(3) 1.0049(3) 0.5579(3) 0.0359(8) Uani 1 1 d .
H4SA H 0.421(3) 0.989(3) 0.583(2) 0.034(8) Uiso 1 1 d .
H4SB H 0.539(3) 0.941(3) 0.570(2) 0.029(8) Uiso 1 1 d .

loop_
_atom_site_aniso_label
_atom_site_aniso_U_11
_atom_site_aniso_U_22
_atom_site_aniso_U_33
_atom_site_aniso_U_23
_atom_site_aniso_U_13
_atom_site_aniso_U_12
Cu1 0.0104(3) 0.0179(3) 0.0152(3) 0.00184(19) -0.00102(18) 0.0042(2)
O1 0.0180(10) 0.0196(10) 0.0345(12) 0.0037(9) 0.0012(8) 0.0082(9)
C1 0.0268(18) 0.023(2) 0.0299(18) 0.0025(15) 0.0024(14) 0.0102(15)
F1 0.037(7) 0.076(10) 0.022(5) 0.018(5) 0.005(4) 0.025(7)
F2 0.089(11) 0.068(9) 0.047(10) 0.008(7) 0.001(7) 0.062(8)
F3 0.046(5) 0.007(6) 0.028(4) -0.007(3) -0.023(3) 0.005(3)
F1A 0.055(12) 0.053(5) 0.053(8) 0.034(5) 0.005(6) 0.000(7)
F2A 0.033(6) 0.093(11) 0.012(6) -0.002(5) -0.012(4) 0.045(6)
F3A 0.099(10) 0.023(11) 0.052(6) -0.003(5) -0.018(5) 0.029(7)
C2 0.0174(15) 0.0158(14) 0.0299(17) 0.0044(12) 0.0014(12) 0.0034(12)
C3 0.0250(17) 0.0265(16) 0.0309(18) 0.0051(13) -0.0001(13) 0.0156(14)
C4 0.0214(16) 0.0214(15) 0.0274(17) 0.0085(13) 0.0017(13) 0.0046(13)
C5 0.049(2) 0.044(2) 0.0282(19) 0.0078(17) 0.0038(17) 0.0224(19)
F4 0.082(9) 0.120(10) 0.034(3) -0.014(6) -0.012(6) 0.087(8)
F5 0.050(4) 0.030(4) 0.067(4) -0.013(3) 0.012(3) 0.011(3)
F6 0.075(6) 0.056(7) 0.034(7) 0.006(6) 0.030(6) 0.011(4)
F4A 0.059(5) 0.061(8) 0.019(5) 0.009(5) 0.008(3) 0.037(6)
F5A 0.138(12) 0.030(3) 0.096(8) 0.018(5) 0.082(9) 0.033(7)
F6A 0.071(7) 0.136(11) 0.039(3) -0.008(7) 0.002(5) 0.077(7)
O2 0.0188(11) 0.0275(11) 0.0304(12) 0.0118(9) -0.0017(9) 0.0043(9)
Cu2 0.0179(3) 0.0189(3) 0.0217(3) 0.0064(2) 0.0055(2) 0.0099(2)
O3 0.0208(10) 0.0226(10) 0.0201(10) 0.0035(8) 0.0032(8) 0.0106(9)
C6 0.044(2) 0.0284(18) 0.0275(19) 0.0083(14) 0.0118(16) 0.0194(16)
F7 0.048(10) 0.024(6) 0.148(16) 0.036(9) 0.053(10) 0.020(6)
F8 0.055(5) 0.022(4) 0.031(4) 0.001(3) 0.006(4) 0.024(3)
F9 0.123(12) 0.035(6) 0.026(7) 0.005(4) -0.015(8) 0.032(7)
F7A 0.107(9) 0.042(8) 0.035(7) 0.026(5) 0.029(7) 0.040(6)
F8A 0.047(7) 0.032(7) 0.068(5) 0.013(4) 0.003(5) 0.000(4)
F9A 0.139(12) 0.032(6) 0.055(8) 0.024(6) 0.059(8) 0.049(7)
C7 0.0244(15) 0.0201(14) 0.0157(14) 0.0007(11) -0.0046(12) 0.0102(13)
C8 0.0274(16) 0.0238(16) 0.0215(15) 0.0005(12) 0.0020(13) 0.0165(14)
C9 0.0174(14) 0.0232(16) 0.0133(14) -0.0024(11) -0.0042(11) 0.0100(12)
C10 0.0227(16) 0.0301(18) 0.0265(19) 0.0017(14) 0.0029(13) 0.0151(14)
F10 0.050(6) 0.063(14) 0.021(8) 0.006(7) 0.010(4) 0.035(7)
F11 0.010(5) 0.036(5) 0.035(7) 0.005(4) 0.002(4) 0.009(3)
F12 0.015(8) 0.027(6) 0.040(4) 0.012(3) 0.010(4) 0.013(6)
F10A 0.024(11) 0.041(10) 0.061(6) 0.009(5) 0.022(6) 0.019(8)
F11A 0.029(5) 0.045(7) 0.017(7) 0.011(8) 0.014(5) 0.024(4)
F12A 0.015(4) 0.039(5) 0.032(6) 0.004(4) -0.004(4) 0.016(3)
O4 0.0180(10) 0.0206(10) 0.0201(10) 0.0034(8) 0.0031(8) 0.0092(8)
O01 0.0132(10) 0.0282(10) 0.0210(10) 0.0023(8) 0.0008(8) 0.0080(8)
N1 0.0147(13) 0.0248(12) 0.0199(12) 0.0047(10) 0.0026(10) 0.0103(10)
C01 0.0219(15) 0.0280(16) 0.0165(14) 0.0047(12) 0.0013(11) 0.0120(13)
C02 0.0269(18) 0.0310(18) 0.0149(16) 0.0045(13) 0.0017(13) 0.0095(14)
C03 0.0214(18) 0.0339(19) 0.0288(19) 0.0058(15) -0.0018(14) 0.0150(15)
C04 0.0235(15) 0.0233(15) 0.0188(15) 0.0066(12) 0.0043(12) 0.0113(13)
C05 0.0239(18) 0.0249(16) 0.0249(18) 0.0062(14) 0.0055(14) 0.0126(14)
C06 0.0295(19) 0.0269(17) 0.0296(19) 0.0100(14) 0.0102(14) 0.0143(14)
N2 0.0165(13) 0.0216(12) 0.0207(13) 0.0036(10) 0.0004(10) 0.0081(10)
O02 0.0157(11) 0.0248(11) 0.0285(11) 0.0026(9) -0.0013(9) 0.0047(9)
C07 0.0121(14) 0.0203(14) 0.0200(15) 0.0020(11) -0.0014(11) 0.0071(11)
C08 0.0167(14) 0.0195(14) 0.0199(15) 0.0037(11) 0.0016(11) 0.0091(12)
C09 0.0148(15) 0.0202(15) 0.0201(15) 0.0041(12) -0.0009(12) 0.0060(12)
N4 0.0188(13) 0.0178(12) 0.0183(13) 0.0020(10) 0.0004(10) 0.0060(10)
N3 0.0159(12) 0.0176(12) 0.0208(13) 0.0053(10) 0.0000(10) 0.0041(10)
C041 0.0226(16) 0.0229(16) 0.0228(17) 0.0027(13) 0.0048(13) 0.0074(14)
C042 0.070(3) 0.038(2) 0.075(3) 0.014(2) 0.047(2) 0.013(2)
C043 0.083(4) 0.055(3) 0.052(3) 0.014(2) 0.009(3) 0.005(3)
C044 0.059(3) 0.064(3) 0.125(5) 0.033(3) -0.001(3) 0.017(3)
C010 0.0141(16) 0.0219(15) 0.0181(15) -0.0021(12) -0.0055(12) 0.0066(13)
C1S 0.032(2) 0.047(2) 0.039(2) 0.0174(18) 0.0083(17) 0.0172(18)
C2S 0.033(2) 0.046(2) 0.050(2) 0.0152(18) 0.0050(17) 0.0171(18)
C3S 0.0290(19) 0.040(2) 0.049(2) 0.0188(17) 0.0083(16) 0.0160(16)
C4S 0.0284(18) 0.046(2) 0.0409(19) 0.0214(16) 0.0108(15) 0.0185(16)

loop_
_atom_type_symbol
_atom_type_description
_atom_type_scat_dispersion_real
_atom_type_scat_dispersion_imag
_atom_type_scat_source
C C 0.0033 0.0016 'International Tables Vol C Tables 4.2.6.8 and 6.1.1.4'
H H 0.0000 0.0000 'International Tables Vol C Tables 4.2.6.8 and 6.1.1.4'
N N 0.0061 0.0033 'International Tables Vol C Tables 4.2.6.8 and 6.1.1.4'
O O 0.0106 0.0060 'International Tables Vol C Tables 4.2.6.8 and 6.1.1.4'
F F 0.0171 0.0103 'International Tables Vol C Tables 4.2.6.8 and 6.1.1.4'
Cu Cu 0.3201 1.2651 'International Tables Vol C Tables 4.2.6.8 and 6.1.1.4'

loop_
_geom_angle_atom_site_label_1
_geom_angle_atom_site_label_2
_geom_angle_atom_site_label_3
_geom_angle
_geom_angle_site_symmetry_1
_geom_angle_site_symmetry_3
O1 Cu1 O1 180.0 2_666 .
O1 Cu1 O01 86.74(7) 2_666 2_666
O1 Cu1 O01 93.26(7) . 2_666
O1 Cu1 O01 93.26(7) 2_666 .
O1 Cu1 O01 86.74(7) . .
O01 Cu1 O01 180.0 2_666 .
O1 Cu1 O2 93.81(7) 2_666 .
O1 Cu1 O2 86.19(7) . .
O01 Cu1 O2 98.97(7) 2_666 .
O01 Cu1 O2 81.03(7) . .
O1 Cu1 O2 86.19(7) 2_666 2_666
O1 Cu1 O2 93.81(7) . 2_666
O01 Cu1 O2 81.03(7) 2_666 2_666
O01 Cu1 O2 98.97(7) . 2_666
O2 Cu1 O2 180.00(10) . 2_666
C2 O1 Cu1 127.93(18) . .
F3A C1 F1 101.8(16) . .
F3A C1 F2 106.2(13) . .
F1 C1 F2 108.9(16) . .
F3A C1 F2A 104.5(13) . .
F1 C1 F2A 112.6(15) . .
F2 C1 F2A 3.7(17) . .
F3A C1 F1A 106.5(17) . .
F1 C1 F1A 10(2) . .
F2 C1 F1A 99.5(16) . .
F2A C1 F1A 103.2(15) . .
F3A C1 F3 6(2) . .
F1 C1 F3 104.1(13) . .
F2 C1 F3 110.2(10) . .
F2A C1 F3 108.2(10) . .
F1A C1 F3 109.6(13) . .
F3A C1 C2 114.7(13) . .
F1 C1 C2 108.8(11) . .
F2 C1 C2 115.4(8) . .
F2A C1 C2 113.8(7) . .
F1A C1 C2 113.1(11) . .
F3 C1 C2 108.7(9) . .
O1 C2 C3 129.4(3) . .
O1 C2 C1 113.1(2) . .
C3 C2 C1 117.5(3) . .
O1 C2 Cu1 32.44(12) . .
C3 C2 Cu1 97.41(19) . .
C1 C2 Cu1 144.4(2) . .
C2 C3 C4 122.3(3) . .
O2 C4 C3 128.3(3) . .
O2 C4 C5 114.1(3) . .
C3 C4 C5 117.5(3) . .
O2 C4 Cu1 37.24(14) . .
C3 C4 Cu1 92.08(19) . .
C5 C4 Cu1 148.8(2) . .
F4 C5 F5A 77.2(7) . .
F4 C5 F6 116.5(11) . .
F5A C5 F6 122.0(12) . .
F4 C5 F4A 115.2(10) . .
F5A C5 F4A 108.4(11) . .
F6 C5 F4A 14(2) . .
F4 C5 F5 106.8(7) . .
F5A C5 F5 29.7(5) . .
F6 C5 F5 105.0(11) . .
F4A C5 F5 93.0(11) . .
F4 C5 F6A 28.5(10) . .
F5A C5 F6A 104.6(8) . .
F6 C5 F6A 94.9(11) . .
F4A C5 F6A 98.9(10) . .
F5 C5 F6A 133.2(7) . .
F4 C5 C4 116.9(7) . .
F5A C5 C4 115.6(5) . .
F6 C5 C4 106.8(10) . .
F4A C5 C4 116.9(8) . .
F5 C5 C4 103.5(5) . .
F6A C5 C4 110.6(7) . .
F6A F4 C5 92(3) . .
F6A F4 F5A 142(3) . .
C5 F4 F5A 52.8(6) . .
F5A F5 C5 66.3(16) . .
F5 F5A C5 84.1(17) . .
F5 F5A F4 134(2) . .
C5 F5A F4 50.0(7) . .
F4 F6A C5 59(2) . .
C4 O2 Cu1 122.69(19) . .
O4 Cu2 O4 179.998(1) . 2_777
O4 Cu2 O3 87.73(8) . 2_777
O4 Cu2 O3 92.27(8) 2_777 2_777
O4 Cu2 O3 92.27(8) . .
O4 Cu2 O3 87.73(8) 2_777 .
O3 Cu2 O3 180.00(11) 2_777 .
O4 Cu2 N3 84.75(7) . 2_777
O4 Cu2 N3 95.25(7) 2_777 2_777
O3 Cu2 N3 94.52(7) 2_777 2_777
O3 Cu2 N3 85.48(7) . 2_777
O4 Cu2 N3 95.25(7) . .
O4 Cu2 N3 84.75(7) 2_777 .
O3 Cu2 N3 85.48(7) 2_777 .
O3 Cu2 N3 94.52(7) . .
N3 Cu2 N3 180.000(1) 2_777 .
C7 O3 Cu2 123.67(18) . .
F9A C6 F7A 107.8(17) . .
F9A C6 F8A 103.2(14) . .
F7A C6 F8A 111.9(14) . .
F9A C6 F7 115.3(13) . .
F7A C6 F7 98.3(14) . .
F8A C6 F7 15.3(17) . .
F9A C6 F9 99.7(17) . .
F7A C6 F9 8(3) . .
F8A C6 F9 115.7(15) . .
F7 C6 F9 103.1(15) . .
F9A C6 F8 7.2(13) . .
F7A C6 F8 114.6(16) . .
F8A C6 F8 97.7(11) . .
F7 C6 F8 110.7(12) . .
F9 C6 F8 106.5(16) . .
F9A C6 C7 113.9(10) . .
F7A C6 C7 108.4(11) . .
F8A C6 C7 111.5(12) . .
F7 C6 C7 111.6(12) . .
F9 C6 C7 112.0(11) . .
F8 C6 C7 112.5(8) . .
O3 C7 C8 127.8(3) . .
O3 C7 C6 113.6(2) . .
C8 C7 C6 118.5(3) . .
O3 C7 Cu2 34.94(13) . .
C8 C7 Cu2 93.30(18) . .
C6 C7 Cu2 148.0(2) . .
C9 C8 C7 121.8(3) . .
C9 C8 Cu2 60.70(15) . .
C7 C8 Cu2 61.39(16) . .
O4 C9 C8 128.4(3) . .
O4 C9 C10 112.0(3) . .
C8 C9 C10 119.7(2) . .
O4 C9 Cu2 34.04(12) . .
C8 C9 Cu2 94.37(18) . .
C10 C9 Cu2 145.9(2) . .
F11A C10 F11 95.9(17) . .
F11A C10 F12 112(2) . .
F11 C10 F12 108.5(14) . .
F11A C10 F10A 111(2) . .
F11 C10 F10A 120.4(14) . .
F12 C10 F10A 12(2) . .
F11A C10 F12A 111.0(17) . .
F11 C10 F12A 17.2(10) . .
F12 C10 F12A 94.6(14) . .
F10A C10 F12A 105.8(14) . .
F11A C10 F10 11(3) . .
F11 C10 F10 104.4(17) . .
F12 C10 F10 103.0(19) . .
F10A C10 F10 101(2) . .
F12A C10 F10 118.5(16) . .
F11A C10 C9 110.2(12) . .
F11 C10 C9 110.7(10) . .
F12 C10 C9 117.5(12) . .
F10A C10 C9 107.6(13) . .
F12A C10 C9 110.6(10) . .
F10 C10 C9 111.7(13) . .
C9 O4 Cu2 124.55(19) . .
N1 O01 Cu1 123.11(15) . .
O01 N1 C07 124.1(2) . .
O01 N1 C01 121.4(2) . .
C07 N1 C01 112.5(2) . .
O01 N1 Cu1 35.11(11) . .
C07 N1 Cu1 119.66(18) . .
C01 N1 Cu1 122.51(15) . .
N1 C01 C02 111.9(2) . .
N1 C01 C03 105.8(2) . .
C02 C01 C03 110.4(2) . .
N1 C01 C04 99.7(2) . .
C02 C01 C04 115.2(2) . .
C03 C01 C04 113.0(3) . .
N2 C04 C06 110.0(2) . .
N2 C04 C05 106.1(2) . .
C06 C04 C05 111.5(3) . .
N2 C04 C01 99.9(2) . .
C06 C04 C01 114.9(2) . .
C05 C04 C01 113.4(2) . .
O02 N2 C07 125.5(2) . .
O02 N2 C04 122.0(2) . .
C07 N2 C04 112.0(2) . .
N1 C07 N2 107.8(2) . .
N1 C07 C08 127.1(2) . .
N2 C07 C08 125.0(2) . .
C010 C08 C09 103.8(2) . .
C010 C08 C07 126.8(2) . .
C09 C08 C07 129.4(3) . .
N3 C09 C08 111.7(3) . .
C010 N4 N3 111.6(2) . .
C010 N4 C041 127.7(2) . .
N3 N4 C041 120.7(2) . .
C09 N3 N4 104.9(2) . .
C09 N3 Cu2 124.51(18) . .
N4 N3 Cu2 130.31(16) . .
N4 C041 C042 113.0(2) . .
C041 C042 C043 111.1(3) . .
C044 C043 C042 106.8(5) . .
N4 C010 C08 108.0(2) . .
C1S C2S C3S 114.4(3) . .
C4S C3S C2S 115.0(3) . .
C3S C4S C4S 113.6(4) . 2_676

loop_
_geom_bond_atom_site_label_1
_geom_bond_atom_site_label_2
_geom_bond_distance
_geom_bond_site_symmetry_2
Cu1 O1 1.9972(19) 2_666
Cu1 O1 1.9972(19) .
Cu1 O01 2.033(2) 2_666
Cu1 O01 2.033(2) .
Cu1 O2 2.199(2) .
Cu1 O2 2.199(2) 2_666
O1 C2 1.251(3) .
C1 F3A 1.20(3) .
C1 F1 1.30(2) .
C1 F2 1.308(15) .
C1 F2A 1.339(14) .
C1 F1A 1.35(2) .
C1 F3 1.43(3) .
C1 C2 1.523(4) .
C2 C3 1.388(4) .
C3 C4 1.392(4) .
C4 O2 1.247(4) .
C4 C5 1.531(5) .
C5 F4 1.229(15) .
C5 F5A 1.280(11) .
C5 F6 1.288(19) .
C5 F4A 1.347(18) .
C5 F5 1.390(12) .
C5 F6A 1.426(15) .
F4 F6A 0.680(19) .
F4 F5A 1.566(16) .
F5 F5A 0.692(12) .
Cu2 O4 1.9354(18) .
Cu2 O4 1.9355(18) 2_777
Cu2 O3 1.9703(19) 2_777
Cu2 O3 1.9704(19) .
Cu2 N3 2.497(2) 2_777
Cu2 N3 2.497(2) .
O3 C7 1.255(3) .
C6 F9A 1.25(2) .
C6 F7A 1.31(2) .
C6 F8A 1.33(3) .
C6 F7 1.30(3) .
C6 F9 1.33(2) .
C6 F8 1.384(18) .
C6 C7 1.531(4) .
C7 C8 1.394(4) .
C8 C9 1.377(4) .
C9 O4 1.263(3) .
C9 C10 1.526(4) .
C10 F11A 1.28(3) .
C10 F11 1.32(2) .
C10 F12 1.34(3) .
C10 F10A 1.35(3) .
C10 F12A 1.37(2) .
C10 F10 1.38(4) .
O01 N1 1.312(3) .
N1 C07 1.329(3) .
N1 C01 1.496(4) .
C01 C02 1.514(4) .
C01 C03 1.532(4) .
C01 C04 1.559(4) .
C04 N2 1.502(3) .
C04 C06 1.508(4) .
C04 C05 1.529(4) .
N2 O02 1.274(3) .
N2 C07 1.359(4) .
C07 C08 1.435(4) .
C08 C010 1.388(4) .
C08 C09 1.404(4) .
C09 N3 1.324(4) .
N4 C010 1.327(3) .
N4 N3 1.367(3) .
N4 C041 1.460(4) .
C041 C042 1.491(5) .
C042 C043 1.573(6) .
C043 C044 1.394(7) .
C1S C2S 1.516(5) .
C2S C3S 1.518(5) .
C3S C4S 1.510(5) .
C4S C4S 1.527(7) 2_676
